data_4505826
loop_
_publ_author_name
'Cheng, Deping'
'Khan, Masood A.'
'Houser, Robert P.'

_publ_section_title
;
 Novel Sandwich Coordination Polymers Composed of Cobalt(II),
 1,2,4,5-Benzenetetracarboxylato Ligands, and Homopiperazonium Cations
;
_journal_issue 5
_journal_name_full 'Crystal Growth &amp; Design'
_journal_page_first 415
_journal_paper_doi 10.1021/cg025547z
_journal_volume 2
_journal_year 2002
_chemical_formula_sum 'C15 H28 Co N2 O14'
_chemical_formula_weight 519.32
_chemical_name_systematic
; 
 ? 
;
_space_group_IT_number 2
_symmetry_cell_setting triclinic
_symmetry_space_group_name_Hall '-P 1'
_symmetry_space_group_name_H-M 'P -1'
_atom_sites_solution_hydrogens geom
_atom_sites_solution_primary direct
_atom_sites_solution_secondary difmap
_audit_creation_method SHELXL-97
_cell_angle_alpha 60.304(12)
_cell_angle_beta 73.687(12)
_cell_angle_gamma 84.311(14)
_cell_formula_units_Z 2
_cell_length_a 9.7755(17)
_cell_length_b 11.208(3)
_cell_length_c 11.224(2)
_cell_measurement_reflns_used 46
_cell_measurement_temperature 173(2)
_cell_measurement_theta_max 17.60
_cell_measurement_theta_min 4.36
_cell_volume 1024.0(4)
_computing_cell_refinement 'Bruker XSCANS'
_computing_data_collection 'Bruker XSCANS'
_computing_data_reduction 'Bruker SHELXTL'
_computing_molecular_graphics 'Bruker SHELXTL'
_computing_publication_material 'Bruker SHELXTL'
_computing_structure_refinement 'SHELXL-97 (Sheldrick, 1997)'
_computing_structure_solution 'SHELXS-97 (Sheldrick, 1990)'
_diffrn_ambient_temperature 173(2)
_diffrn_measured_fraction_theta_full 0.933
_diffrn_measured_fraction_theta_max 0.933
_diffrn_measurement_device_type 'Bruker P4'
_diffrn_measurement_method '\w scans'
_diffrn_radiation_monochromator graphite
_diffrn_radiation_source 'fine-focus sealed tube'
_diffrn_radiation_type MoK\a
_diffrn_radiation_wavelength 0.71073
_diffrn_reflns_av_R_equivalents 0.0994
_diffrn_reflns_av_sigmaI/netI 0.0567
_diffrn_reflns_limit_h_max 0
_diffrn_reflns_limit_h_min -11
_diffrn_reflns_limit_k_max 13
_diffrn_reflns_limit_k_min -11
_diffrn_reflns_limit_l_max 12
_diffrn_reflns_limit_l_min -13
_diffrn_reflns_number 3842
_diffrn_reflns_theta_full 24.99
_diffrn_reflns_theta_max 24.99
_diffrn_reflns_theta_min 2.09
_diffrn_standards_decay_% 3.1
_diffrn_standards_interval_count 97
_diffrn_standards_number 3
_exptl_absorpt_coefficient_mu 0.917
_exptl_absorpt_correction_T_max 0.9643
_exptl_absorpt_correction_T_min 0.6994
_exptl_absorpt_correction_type empirical
_exptl_absorpt_process_details '(North, Phillips & Mathews, 1968)'
_exptl_crystal_colour pink
_exptl_crystal_density_diffrn 1.684
_exptl_crystal_density_method 'not measured'
_exptl_crystal_description plate
_exptl_crystal_F_000 542
_exptl_crystal_size_max 0.42
_exptl_crystal_size_mid 0.26
_exptl_crystal_size_min 0.04
_refine_diff_density_max 0.927
_refine_diff_density_min -1.447
_refine_diff_density_rms 0.110
_refine_ls_extinction_method none
_refine_ls_goodness_of_fit_ref 1.019
_refine_ls_hydrogen_treatment mixed
_refine_ls_matrix_type full
_refine_ls_number_parameters 356
_refine_ls_number_reflns 3360
_refine_ls_number_restraints 72
_refine_ls_restrained_S_all 1.008
_refine_ls_R_factor_all 0.0586
_refine_ls_R_factor_gt 0.0473
_refine_ls_shift/su_max 0.040
_refine_ls_shift/su_mean 0.008
_refine_ls_structure_factor_coef Fsqd
_refine_ls_weighting_details 'calc w=1/[\s^2^(Fo^2^)+(0.0878P)^2^+0.2391P] where P=(Fo^2^+2Fc^2^)/3'
_refine_ls_weighting_scheme calc
_refine_ls_wR_factor_gt 0.1199
_refine_ls_wR_factor_ref 0.1280
_reflns_number_gt 2822
_reflns_number_total 3360
_reflns_threshold_expression >2sigma(I)
_cod_data_source_file cg025547z_s2.cif
_cod_data_source_block compound_2
_cod_depositor_comments
;
The following automatic conversions were performed:

'_symmetry_cell_setting' value 'Triclinic' changed to 'triclinic'
according to /home/saulius/struct/CIF-dictionaries/cif_core.dic
dictionary named 'cif_core.dic' version 2.4.1 from 2010-06-29.

Automatic conversion script
Id: cif_fix_values 1715 2011-07-08 13:25:40Z adriana 
;
_cod_original_cell_volume 1024.1(4)
_cod_original_sg_symbol_H-M P-1
_cod_database_code 4505826

loop_
_symmetry_equiv_pos_as_xyz
'x, y, z'
'-x, -y, -z'

loop_
_atom_site_label
_atom_site_type_symbol
_atom_site_fract_x
_atom_site_fract_y
_atom_site_fract_z
_atom_site_U_iso_or_equiv
_atom_site_adp_type
_atom_site_occupancy
_atom_site_symmetry_multiplicity
_atom_site_calc_flag
_atom_site_refinement_flags
Co1 Co 0.5000 0.5000 0.0000 0.00997(12) Uani 1 2 d S
Co2 Co 0.5000 -0.5000 0.5000 0.00961(12) Uani 1 2 d S
O1 O 0.3755(2) 0.57991(18) -0.14968(19) 0.0149(4) Uani 1 1 d D
O2 O 0.3123(2) 0.47278(19) 0.15955(19) 0.0173(5) Uani 1 1 d D
O3 O 0.47311(19) 0.30919(17) 0.02397(18) 0.0123(4) Uani 1 1 d .
O4 O 0.6297(2) 0.18498(19) 0.14516(19) 0.0176(4) Uani 1 1 d .
O5 O 0.32751(19) -0.34092(18) 0.24925(18) 0.0145(4) Uani 1 1 d .
O6 O 0.53559(19) -0.33547(18) 0.29414(18) 0.0134(4) Uani 1 1 d .
O7 O 0.2711(2) -0.5001(2) 0.56055(19) 0.0177(5) Uani 1 1 d D
O8 O 0.5064(2) -0.35681(18) 0.56912(18) 0.0139(4) Uani 1 1 d .
O9 O 0.7209(2) -0.25550(19) 0.4334(2) 0.0182(5) Uani 1 1 d .
O10 O 0.7852(2) -0.2161(2) 0.6473(2) 0.0211(5) Uani 1 1 d .
O11 O 0.8503(2) 0.0026(2) 0.5505(2) 0.0219(5) Uani 1 1 d .
O12 O 1.0580(3) -0.2518(2) 0.4924(3) 0.0381(6) Uani 1 1 d D
N1 N 0.9667(2) -0.1318(2) 0.7807(2) 0.0162(5) Uani 1 1 d D
N2 N 0.8431(2) -0.2592(3) 1.1304(2) 0.0202(6) Uani 1 1 d D
C1 C 0.5464(3) 0.2055(3) 0.0702(2) 0.0112(6) Uani 1 1 d .
C2 C 0.5287(3) 0.0987(3) 0.0327(2) 0.0102(6) Uani 1 1 d .
C3 C 0.5060(3) -0.0389(3) 0.1351(2) 0.0105(6) Uani 1 1 d .
H3A H 0.5108 -0.0660 0.2285 0.013 Uiso 1 1 calc R
C4 C 0.4767(3) -0.1373(3) 0.1057(2) 0.0100(6) Uani 1 1 d .
C5 C 0.4432(3) -0.2837(2) 0.2242(2) 0.0106(6) Uani 1 1 d .
C6 C 0.5984(3) -0.2565(3) 0.5066(3) 0.0131(6) Uani 1 1 d .
C7 C 0.5481(3) -0.1284(3) 0.5135(3) 0.0127(6) Uani 1 1 d .
C8 C 0.4186(3) -0.0812(3) 0.4848(3) 0.0135(6) Uani 1 1 d .
H8A H 0.3607 -0.1379 0.4758 0.016 Uiso 1 1 calc R
C9 C 0.6311(3) -0.0458(3) 0.5316(3) 0.0125(6) Uani 1 1 d .
C10 C 0.7652(3) -0.0906(3) 0.5795(3) 0.0149(6) Uani 1 1 d .
C11 C 0.8319(3) -0.1161(3) 0.8735(3) 0.0190(7) Uani 1 1 d .
H11A H 0.7623 -0.1912 0.9050 0.023 Uiso 1 1 calc R
H11B H 0.7910 -0.0279 0.8175 0.023 Uiso 1 1 calc R
C12 C 0.8541(3) -0.1191(3) 1.0025(3) 0.0191(6) Uani 1 1 d .
H12A H 0.9497 -0.0766 0.9760 0.023 Uiso 1 1 calc R
H12B H 0.7826 -0.0615 1.0293 0.023 Uiso 1 1 calc R
C13 C 0.8971(3) -0.3740(3) 1.1020(3) 0.0210(7) Uani 1 1 d .
H13A H 0.8236 -0.4034 1.0753 0.025 Uiso 1 1 calc R
H13B H 0.9126 -0.4531 1.1904 0.025 Uiso 1 1 calc R
C14 C 1.0357(3) -0.3352(3) 0.9840(3) 0.0186(7) Uani 1 1 d .
H14A H 1.0913 -0.4187 1.0036 0.022 Uiso 1 1 calc R
H14B H 1.0924 -0.2687 0.9869 0.022 Uiso 1 1 calc R
C15 C 1.0176(3) -0.2727(3) 0.8339(3) 0.0179(6) Uani 1 1 d .
H15A H 1.1103 -0.2713 0.7683 0.022 Uiso 1 1 calc R
H15B H 0.9488 -0.3317 0.8338 0.022 Uiso 1 1 calc R
O13 O 0.0572(2) -0.2311(3) 0.2337(2) 0.0350(6) Uani 1 1 d D
O14 O 0.8257(2) -0.0068(2) 0.2164(2) 0.0186(5) Uani 1 1 d D
H1D H 0.423(5) 0.582(4) -0.224(2) 0.10(2) Uiso 1 1 d D
H1E H 0.359(4) 0.6596(15) -0.166(3) 0.040(11) Uiso 1 1 d D
H2D H 0.304(4) 0.5209(17) 0.197(2) 0.038(11) Uiso 1 1 d D
H2E H 0.298(4) 0.3933(18) 0.226(3) 0.046(12) Uiso 1 1 d D
H7D H 0.261(4) -0.5701(17) 0.557(3) 0.055(14) Uiso 1 1 d D
H7E H 0.224(2) -0.439(3) 0.516(3) 0.040(11) Uiso 1 1 d D
H12D H 1.087(4) -0.180(2) 0.481(4) 0.073(17) Uiso 1 1 d D
H12E H 0.978(2) -0.262(4) 0.545(3) 0.055(13) Uiso 1 1 d D
H13D H 0.1354(18) -0.264(3) 0.218(4) 0.035(11) Uiso 1 1 d D
H13E H 0.042(5) -0.239(3) 0.3136(18) 0.062(15) Uiso 1 1 d D
H14D H 0.800(4) -0.083(2) 0.285(3) 0.047(12) Uiso 1 1 d D
H14E H 0.7539(19) 0.038(3) 0.204(3) 0.020(9) Uiso 1 1 d D
H1 H 0.954(3) -0.102(3) 0.6937(19) 0.025(9) Uiso 1 1 d D
H2 H 1.032(2) -0.074(2) 0.771(3) 0.007(7) Uiso 1 1 d D
H3 H 0.891(3) -0.250(4) 1.184(3) 0.069(15) Uiso 1 1 d D
H4 H 0.752(2) -0.278(4) 1.185(3) 0.033(10) Uiso 1 1 d D

loop_
_atom_site_aniso_label
_atom_site_aniso_U_11
_atom_site_aniso_U_22
_atom_site_aniso_U_33
_atom_site_aniso_U_23
_atom_site_aniso_U_13
_atom_site_aniso_U_12
Co1 0.0117(2) 0.0091(2) 0.00878(19) -0.00341(16) -0.00233(16) -0.00449(18)
Co2 0.0123(2) 0.0093(2) 0.00505(19) -0.00114(16) -0.00197(16) -0.00497(18)
O1 0.0171(9) 0.0157(9) 0.0122(8) -0.0060(7) -0.0045(7) -0.0029(7)
O2 0.0188(9) 0.0150(9) 0.0142(8) -0.0062(7) 0.0023(7) -0.0075(8)
O3 0.0141(8) 0.0091(8) 0.0143(8) -0.0048(6) -0.0054(6) -0.0029(7)
O4 0.0229(9) 0.0172(9) 0.0184(8) -0.0094(7) -0.0109(7) -0.0025(8)
O5 0.0122(8) 0.0147(9) 0.0115(8) -0.0023(7) -0.0010(6) -0.0074(7)
O6 0.0166(8) 0.0121(8) 0.0094(7) -0.0014(6) -0.0057(6) -0.0053(7)
O7 0.0162(9) 0.0172(9) 0.0177(8) -0.0049(7) -0.0073(7) -0.0035(8)
O8 0.0191(9) 0.0126(8) 0.0087(7) -0.0046(6) 0.0006(6) -0.0097(7)
O9 0.0163(9) 0.0168(9) 0.0186(9) -0.0079(7) 0.0004(7) -0.0063(7)
O10 0.0237(10) 0.0159(9) 0.0190(9) -0.0025(7) -0.0087(7) -0.0050(8)
O11 0.0200(9) 0.0164(9) 0.0289(10) -0.0069(8) -0.0118(8) -0.0065(8)
O12 0.0392(13) 0.0376(12) 0.0405(12) -0.0273(10) 0.0078(10) -0.0177(11)
N1 0.0134(10) 0.0233(11) 0.0114(9) -0.0072(8) -0.0031(8) -0.0053(9)
N2 0.0155(11) 0.0297(12) 0.0128(10) -0.0094(9) 0.0013(8) -0.0088(10)
C1 0.0105(11) 0.0136(12) 0.0035(10) 0.0000(9) 0.0010(8) -0.0066(10)
C2 0.0093(11) 0.0141(12) 0.0099(10) -0.0067(9) -0.0047(8) -0.0003(10)
C3 0.0099(11) 0.0134(12) 0.0060(10) -0.0024(9) -0.0024(8) -0.0020(9)
C4 0.0083(10) 0.0128(12) 0.0066(10) -0.0027(8) -0.0016(8) -0.0029(9)
C5 0.0135(11) 0.0107(11) 0.0078(10) -0.0041(8) -0.0026(8) -0.0024(10)
C6 0.0173(12) 0.0141(12) 0.0071(10) -0.0021(9) -0.0059(9) -0.0053(10)
C7 0.0169(12) 0.0136(12) 0.0069(10) -0.0046(9) 0.0000(9) -0.0081(10)
C8 0.0153(12) 0.0160(12) 0.0101(10) -0.0062(9) -0.0014(9) -0.0099(10)
C9 0.0134(11) 0.0146(12) 0.0069(10) -0.0032(9) 0.0003(9) -0.0088(10)
C10 0.0152(12) 0.0195(13) 0.0080(10) -0.0054(9) -0.0006(9) -0.0052(11)
C11 0.0122(12) 0.0219(13) 0.0224(12) -0.0099(10) -0.0047(10) -0.0021(11)
C12 0.0166(12) 0.0219(13) 0.0212(12) -0.0126(10) -0.0035(10) -0.0020(11)
C13 0.0235(14) 0.0217(14) 0.0154(12) -0.0079(10) -0.0010(10) -0.0081(12)
C14 0.0180(13) 0.0197(14) 0.0159(12) -0.0064(10) -0.0049(10) -0.0023(11)
C15 0.0189(13) 0.0202(13) 0.0155(11) -0.0102(10) -0.0009(10) -0.0047(11)
O13 0.0230(10) 0.0595(14) 0.0386(11) -0.0331(10) -0.0164(9) 0.0105(10)
O14 0.0146(9) 0.0179(9) 0.0178(9) -0.0048(7) -0.0023(7) -0.0042(8)

loop_
_atom_type_symbol
_atom_type_description
_atom_type_scat_dispersion_real
_atom_type_scat_dispersion_imag
_atom_type_scat_source
C C 0.0033 0.0016 'International Tables Vol C Tables 4.2.6.8 and 6.1.1.4'
H H 0.0000 0.0000 'International Tables Vol C Tables 4.2.6.8 and 6.1.1.4'
N N 0.0061 0.0033 'International Tables Vol C Tables 4.2.6.8 and 6.1.1.4'
O O 0.0106 0.0060 'International Tables Vol C Tables 4.2.6.8 and 6.1.1.4'
Co Co 0.3494 0.9721 'International Tables Vol C Tables 4.2.6.8 and 6.1.1.4'

loop_
_geom_angle_atom_site_label_1
_geom_angle_atom_site_label_2
_geom_angle_atom_site_label_3
_geom_angle
_geom_angle_site_symmetry_1
_geom_angle_site_symmetry_3
O3 Co1 O3 180.0 . 2_665
O3 Co1 O2 87.40(8) . 2_665
O3 Co1 O2 92.60(8) 2_665 2_665
O3 Co1 O2 92.60(8) . .
O3 Co1 O2 87.40(8) 2_665 .
O2 Co1 O2 180.000(1) 2_665 .
O3 Co1 O1 88.45(7) . .
O3 Co1 O1 91.55(7) 2_665 .
O2 Co1 O1 91.63(8) 2_665 .
O2 Co1 O1 88.37(8) . .
O3 Co1 O1 91.55(7) . 2_665
O3 Co1 O1 88.45(7) 2_665 2_665
O2 Co1 O1 88.37(8) 2_665 2_665
O2 Co1 O1 91.63(8) . 2_665
O1 Co1 O1 180.00(8) . 2_665
O6 Co2 O6 180.00(15) 2_646 .
O6 Co2 O8 87.88(7) 2_646 2_646
O6 Co2 O8 92.12(7) . 2_646
O6 Co2 O8 92.12(7) 2_646 .
O6 Co2 O8 87.88(7) . .
O8 Co2 O8 180.00(7) 2_646 .
O6 Co2 O7 97.98(7) 2_646 2_646
O6 Co2 O7 82.02(7) . 2_646
O8 Co2 O7 88.82(8) 2_646 2_646
O8 Co2 O7 91.18(8) . 2_646
O6 Co2 O7 82.02(7) 2_646 .
O6 Co2 O7 97.98(7) . .
O8 Co2 O7 91.18(8) 2_646 .
O8 Co2 O7 88.82(8) . .
O7 Co2 O7 180.00(12) 2_646 .
C1 O3 Co1 129.08(19) . .
C5 O6 Co2 126.08(15) . .
C6 O8 Co2 124.40(17) . .
C15 N1 C11 115.2(2) . .
C13 N2 C12 116.4(2) . .
O3 C1 O4 125.7(3) . .
O3 C1 C2 115.6(2) . .
O4 C1 C2 118.7(2) . .
C3 C2 C4 118.5(3) . 2_655
C3 C2 C1 121.0(2) . .
C4 C2 C1 120.3(2) 2_655 .
C4 C3 C2 121.9(2) . .
C3 C4 C2 119.5(2) . 2_655
C3 C4 C5 119.3(2) . .
C2 C4 C5 121.1(2) 2_655 .
O5 C5 O6 125.9(2) . .
O5 C5 C4 118.7(2) . .
O6 C5 C4 115.3(2) . .
O9 C6 O8 124.3(3) . .
O9 C6 C7 119.1(2) . .
O8 C6 C7 116.3(2) . .
C8 C7 C9 118.0(2) . .
C8 C7 C6 117.5(3) . .
C9 C7 C6 124.1(2) . .
C7 C8 C9 123.2(3) . 2_656
C8 C9 C7 118.7(2) 2_656 .
C8 C9 C10 117.1(3) 2_656 .
C7 C9 C10 123.9(2) . .
O10 C10 O11 123.6(3) . .
O10 C10 C9 119.5(3) . .
O11 C10 C9 116.8(2) . .
N1 C11 C12 112.5(2) . .
N2 C12 C11 115.3(3) . .
N2 C13 C14 113.0(2) . .
C13 C14 C15 115.0(2) . .
N1 C15 C14 112.9(2) . .

loop_
_geom_bond_atom_site_label_1
_geom_bond_atom_site_label_2
_geom_bond_distance
_geom_bond_site_symmetry_2
Co1 O3 2.0535(19) .
Co1 O3 2.0535(19) 2_665
Co1 O2 2.0951(18) 2_665
Co1 O2 2.0951(18) .
Co1 O1 2.133(2) .
Co1 O1 2.133(2) 2_665
Co2 O6 2.0771(17) 2_646
Co2 O6 2.0771(17) .
Co2 O8 2.112(2) 2_646
Co2 O8 2.112(2) .
Co2 O7 2.1479(19) 2_646
Co2 O7 2.1479(19) .
O3 C1 1.257(3) .
O4 C1 1.257(3) .
O5 C5 1.247(3) .
O6 C5 1.270(3) .
O8 C6 1.277(3) .
O9 C6 1.245(3) .
O10 C10 1.251(3) .
O11 C10 1.255(4) .
N1 C15 1.474(4) .
N1 C11 1.489(3) .
N2 C13 1.487(4) .
N2 C12 1.501(3) .
C1 C2 1.490(4) .
C2 C3 1.384(3) .
C2 C4 1.407(4) 2_655
C3 C4 1.373(4) .
C4 C2 1.407(4) 2_655
C4 C5 1.506(3) .
C6 C7 1.503(4) .
C7 C8 1.383(4) .
C7 C9 1.409(4) .
C8 C9 1.396(4) 2_656
C9 C8 1.396(4) 2_656
C9 C10 1.503(4) .
C11 C12 1.507(4) .
C13 C14 1.523(4) .
C14 C15 1.528(4) .

loop_
_geom_hbond_atom_site_label_D
_geom_hbond_atom_site_label_H
_geom_hbond_atom_site_label_A
_geom_hbond_distance_DH
_geom_hbond_distance_HA
_geom_hbond_distance_DA
_geom_hbond_angle_DHA
_geom_hbond_site_symmetry_A
O1 H1D O8 0.820(16) 2.002(18) 2.792(3) 161(4) 1_564
O1 H1E O4 0.827(14) 1.89(2) 2.656(3) 155(4) 2_665
O2 H2D O5 0.823(25) 1.958(17) 2.761(3) 165(3) 1_565
O2 H2E O10 0.824(24) 1.870(19) 2.663(3) 161(4) 2_656
O7 H7D O9 0.822(15) 1.897(16) 2.700(3) 165(4) 2_646
O7 H7E O12 0.814(15) 2.47(2) 3.211(3) 151(4) 1_455
O12 H12D O11 0.820(16) 1.965(16) 2.785(3) 177(4) 2_756
O12 H12E O10 0.817(15) 2.07(2) 2.858(3) 161(4) .
O13 H13D O5 0.824(24) 2.036(19) 2.815(3) 158(4) .
O13 H13E O12 0.826(25) 1.99(2) 2.798(4) 165(4) 1_455
O14 H14D O9 0.818(25) 1.868(16) 2.681(3) 173(4) .
O14 H14E O4 0.826(24) 1.895(17) 2.696(3) 163(3) .
N1 H1 O11 0.904(18) 1.95(2) 2.774(3) 151(3) .
N1 H2 O14 0.900(18) 1.806(19) 2.692(3) 167(2) 2_756
N2 H3 O13 0.90(2) 1.92(2) 2.771(4) 156(3) 1_656
N2 H4 O6 0.902(18) 2.104(18) 2.999(3) 172(4) 1_556

loop_
_geom_torsion_atom_site_label_1
_geom_torsion_atom_site_label_2
_geom_torsion_atom_site_label_3
_geom_torsion_atom_site_label_4
_geom_torsion
_geom_torsion_site_symmetry_1
_geom_torsion_site_symmetry_4
O2 Co1 O3 C1 67.5(2) 2_665 .
O2 Co1 O3 C1 -112.5(2) . .
O1 Co1 O3 C1 159.2(2) . .
O1 Co1 O3 C1 -20.8(2) 2_665 .
O8 Co2 O6 C5 75.4(2) 2_646 .
O8 Co2 O6 C5 -104.6(2) . .
O7 Co2 O6 C5 164.0(2) 2_646 .
O7 Co2 O6 C5 -16.0(2) . .
O6 Co2 O8 C6 136.1(2) 2_646 .
O6 Co2 O8 C6 -43.9(2) . .
O7 Co2 O8 C6 38.0(2) 2_646 .
O7 Co2 O8 C6 -142.0(2) . .
Co1 O3 C1 O4 19.5(3) . .
Co1 O3 C1 C2 -161.44(15) . .
O3 C1 C2 C3 -132.0(2) . .
O4 C1 C2 C3 47.2(3) . .
O3 C1 C2 C4 42.9(3) . 2_655
O4 C1 C2 C4 -137.9(2) . 2_655
C4 C2 C3 C4 -0.9(4) 2_655 .
C1 C2 C3 C4 174.0(2) . .
C2 C3 C4 C2 0.9(4) . 2_655
C2 C3 C4 C5 -175.8(2) . .
Co2 O6 C5 O5 -19.6(4) . .
Co2 O6 C5 C4 157.15(17) . .
C3 C4 C5 O5 122.9(3) . .
C2 C4 C5 O5 -53.8(3) 2_655 .
C3 C4 C5 O6 -54.1(3) . .
C2 C4 C5 O6 129.1(3) 2_655 .
Co2 O8 C6 O9 -27.2(4) . .
Co2 O8 C6 C7 147.35(18) . .
O9 C6 C7 C8 128.5(3) . .
O8 C6 C7 C8 -46.4(3) . .
O9 C6 C7 C9 -44.2(4) . .
O8 C6 C7 C9 140.9(2) . .
C9 C7 C8 C9 2.2(4) . 2_656
C6 C7 C8 C9 -171.0(2) . 2_656
C8 C7 C9 C8 -2.1(4) . 2_656
C6 C7 C9 C8 170.6(2) . 2_656
C8 C7 C9 C10 172.7(2) . .
C6 C7 C9 C10 -14.7(4) . .
C8 C9 C10 O10 152.4(2) 2_656 .
C7 C9 C10 O10 -22.5(4) . .
C8 C9 C10 O11 -26.2(3) 2_656 .
C7 C9 C10 O11 158.9(2) . .
C15 N1 C11 C12 76.0(3) . .
C13 N2 C12 C11 35.2(3) . .
N1 C11 C12 N2 -88.4(3) . .
C12 N2 C13 C14 41.2(3) . .
N2 C13 C14 C15 -88.6(3) . .
C11 N1 C15 C14 -55.2(3) . .
C13 C14 C15 N1 71.8(3) . .
